data_1503858
loop_
_publ_author_name
'Sasada, Toshiaki'
'Kobayashi, Fuminori'
'Sakai, Norio'
'Konakahara, Takeo'

_publ_section_title
;
 An unprecedented approach to 4,5-disubstituted pyrimidine derivatives by
 a ZnCl(2)-catalyzed three-component coupling reaction.
;
_journal_issue 10
_journal_name_full 'Organic letters'
_journal_page_first 2161
_journal_page_last 2164
_journal_paper_doi 10.1021/ol900382j
_journal_volume 11
_journal_year 2009
_chemical_formula_sum 'C14 H11 N3 O'
_chemical_formula_weight 237.26
_chemical_name_systematic
; 
 ? 
;
_space_group_IT_number 14
_symmetry_cell_setting monoclinic
_symmetry_space_group_name_Hall '-P 2yn'
_symmetry_space_group_name_H-M 'P 1 21/n 1'
_atom_sites_solution_hydrogens geom
_atom_sites_solution_primary direct
_atom_sites_solution_secondary difmap
_audit_creation_method SHELXL-97
_cell_angle_alpha 90.00
_cell_angle_beta 92.403(8)
_cell_angle_gamma 90.00
_cell_formula_units_Z 4
_cell_length_a 5.613(3)
_cell_length_b 9.682(5)
_cell_length_c 21.629(10)
_cell_measurement_reflns_used 1515
_cell_measurement_temperature 273(2)
_cell_measurement_theta_max 26.98
_cell_measurement_theta_min 2.31
_cell_volume 1174.4(10)
_computing_cell_refinement 'Bruker SMART'
_computing_data_collection 'Bruker SMART'
_computing_data_reduction 'Bruker SAINT'
_computing_molecular_graphics 'Bruker SHELXTL'
_computing_publication_material 'Bruker SHELXTL'
_computing_structure_refinement 'SHELXL-97 (Sheldrick, 1997)'
_computing_structure_solution 'SHELXS-97 (Sheldrick, 1990)'
_diffrn_ambient_temperature 273(2)
_diffrn_detector_area_resol_mean 8.366
_diffrn_measured_fraction_theta_full 0.922
_diffrn_measured_fraction_theta_max 0.922
_diffrn_measurement_device_type 'CCD area detector'
_diffrn_measurement_method 'phi and omega scans'
_diffrn_radiation_monochromator graphite
_diffrn_radiation_source 'fine-focus sealed tube'
_diffrn_radiation_type MoK\a
_diffrn_radiation_wavelength 0.71073
_diffrn_reflns_av_R_equivalents 0.0558
_diffrn_reflns_av_sigmaI/netI 0.0672
_diffrn_reflns_limit_h_max 7
_diffrn_reflns_limit_h_min -6
_diffrn_reflns_limit_k_max 10
_diffrn_reflns_limit_k_min -12
_diffrn_reflns_limit_l_max 27
_diffrn_reflns_limit_l_min -28
_diffrn_reflns_number 7004
_diffrn_reflns_theta_full 28.29
_diffrn_reflns_theta_max 28.29
_diffrn_reflns_theta_min 1.88
_exptl_absorpt_coefficient_mu 0.088
_exptl_absorpt_correction_T_max -183
_exptl_absorpt_correction_T_min -183
_exptl_absorpt_correction_type empirical
_exptl_crystal_colour colorless
_exptl_crystal_density_diffrn 1.342
_exptl_crystal_density_meas 1.342
_exptl_crystal_density_method 'not measured'
_exptl_crystal_description Plate
_exptl_crystal_F_000 496
_exptl_crystal_size_max 0.56
_exptl_crystal_size_mid 0.19
_exptl_crystal_size_min 0.10
_refine_diff_density_max 0.501
_refine_diff_density_min -0.360
_refine_diff_density_rms 0.085
_refine_ls_extinction_method none
_refine_ls_goodness_of_fit_ref 1.311
_refine_ls_hydrogen_treatment calc
_refine_ls_matrix_type full
_refine_ls_number_parameters 164
_refine_ls_number_reflns 2694
_refine_ls_number_restraints 0
_refine_ls_restrained_S_all 1.311
_refine_ls_R_factor_all 0.1219
_refine_ls_R_factor_gt 0.1099
_refine_ls_shift/su_max 0.009
_refine_ls_shift/su_mean 0.001
_refine_ls_structure_factor_coef Fsqd
_refine_ls_weighting_details 'calc w=1/[\s^2^(Fo^2^)+(0.0556P)^2^+2.4695P] where P=(Fo^2^+2Fc^2^)/3'
_refine_ls_weighting_scheme calc
_refine_ls_wR_factor_gt 0.2184
_refine_ls_wR_factor_ref 0.2240
_reflns_number_gt 2356
_reflns_number_total 2694
_reflns_threshold_expression >2sigma(I)
_cod_data_source_file ol900382j_si_001.cif
_cod_data_source_block 4a
_cod_depositor_comments
;
The following automatic conversions were performed:

'_symmetry_cell_setting' value 'Monoclinic' changed to 'monoclinic'
according to /home/saulius/struct/CIF-dictionaries/cif_core.dic
dictionary named 'cif_core.dic' version 2.4.2 from 2011-04-26.

Automatic conversion script
Id: cif_fix_values 1715 2011-07-08 13:25:40Z adriana 
;
_cod_original_cell_volume 1174.4(9)
_cod_original_sg_symbol_H-M P2(1)/n
_cod_database_code 1503858

loop_
_symmetry_equiv_pos_as_xyz
'x, y, z'
'-x+1/2, y+1/2, -z+1/2'
'-x, -y, -z'
'x-1/2, -y-1/2, z-1/2'

loop_
_atom_site_label
_atom_site_type_symbol
_atom_site_fract_x
_atom_site_fract_y
_atom_site_fract_z
_atom_site_U_iso_or_equiv
_atom_site_adp_type
_atom_site_occupancy
_atom_site_symmetry_multiplicity
_atom_site_calc_flag
_atom_site_refinement_flags
O1 O -0.1507(4) 0.6646(3) 0.07951(12) 0.0210(6) Uani 1 1 d .
N3 N 0.0283(5) 1.1388(3) 0.11067(13) 0.0165(6) Uani 1 1 d .
N2 N -0.2841(5) 1.0783(3) 0.03801(14) 0.0183(7) Uani 1 1 d .
C5 C -0.0423(6) 0.9022(3) 0.08720(15) 0.0141(7) Uani 1 1 d .
N1 N -0.0485(5) 0.5322(3) 0.07579(15) 0.0218(7) Uani 1 1 d .
C12 C 0.2299(6) 0.8747(4) 0.21527(17) 0.0179(7) Uani 1 1 d .
H12 H 0.0993 0.8157 0.2112 0.022 Uiso 1 1 calc R
C9 C 0.6207(6) 1.0484(4) 0.22761(18) 0.0227(8) Uani 1 1 d .
H9 H 0.7540 1.1054 0.2313 0.027 Uiso 1 1 calc R
C1 C 0.3480(7) 0.4318(4) 0.07857(19) 0.0234(8) Uani 1 1 d .
H1A H 0.2619 0.3470 0.0831 0.035 Uiso 1 1 calc R
H1B H 0.4677 0.4397 0.1114 0.035 Uiso 1 1 calc R
H1C H 0.4228 0.4322 0.0395 0.035 Uiso 1 1 calc R
C14 C -0.2279(6) 0.9467(4) 0.04721(16) 0.0166(7) Uani 1 1 d .
H14 H -0.3175 0.8801 0.0257 0.020 Uiso 1 1 calc R
C4 C 0.0269(6) 0.7572(4) 0.08736(15) 0.0151(7) Uani 1 1 d .
C7 C 0.2594(6) 0.9797(3) 0.17233(15) 0.0149(7) Uani 1 1 d .
C6 C 0.0778(6) 1.0057(3) 0.12168(15) 0.0139(7) Uani 1 1 d .
C10 C 0.5897(7) 0.9448(4) 0.26986(17) 0.0263(9) Uani 1 1 d .
H10 H 0.7003 0.9330 0.3027 0.032 Uiso 1 1 calc R
C2 C 0.1795(6) 0.5508(4) 0.08134(16) 0.0175(7) Uani 1 1 d .
C8 C 0.4535(6) 1.0680(4) 0.17959(16) 0.0174(7) Uani 1 1 d .
H8 H 0.4713 1.1406 0.1520 0.021 Uiso 1 1 calc R
C3 C 0.2375(6) 0.6919(3) 0.08970(16) 0.0172(7) Uani 1 1 d .
H3 H 0.3883 0.7307 0.0955 0.021 Uiso 1 1 calc R
C11 C 0.3946(7) 0.8580(4) 0.26384(17) 0.0235(8) Uani 1 1 d .
H11 H 0.3743 0.7881 0.2926 0.028 Uiso 1 1 calc R
C13 C -0.1459(6) 1.1675(3) 0.06918(16) 0.0165(7) Uani 1 1 d .
H13 H -0.1741 1.2606 0.0611 0.020 Uiso 1 1 calc R

loop_
_atom_site_aniso_label
_atom_site_aniso_U_11
_atom_site_aniso_U_22
_atom_site_aniso_U_33
_atom_site_aniso_U_23
_atom_site_aniso_U_13
_atom_site_aniso_U_12
O1 0.0117(12) 0.0124(12) 0.0385(15) -0.0003(11) -0.0043(10) -0.0002(10)
N3 0.0169(15) 0.0138(14) 0.0185(14) -0.0003(12) -0.0032(11) 0.0001(12)
N2 0.0136(15) 0.0191(15) 0.0216(15) 0.0022(12) -0.0064(12) 0.0014(12)
C5 0.0092(15) 0.0135(16) 0.0196(16) -0.0006(13) -0.0007(12) -0.0015(13)
N1 0.0165(15) 0.0112(14) 0.0371(18) -0.0007(13) -0.0064(13) 0.0013(12)
C12 0.0145(17) 0.0130(16) 0.0259(18) 0.0014(14) -0.0030(14) -0.0012(14)
C9 0.0139(17) 0.024(2) 0.030(2) -0.0051(16) -0.0052(14) -0.0027(15)
C1 0.0171(18) 0.0121(17) 0.041(2) 0.0038(16) -0.0024(15) -0.0015(14)
C14 0.0183(17) 0.0124(16) 0.0185(16) -0.0006(13) -0.0052(13) -0.0013(13)
C4 0.0148(16) 0.0132(16) 0.0168(16) 0.0037(13) -0.0051(12) -0.0030(13)
C7 0.0137(16) 0.0122(16) 0.0187(16) -0.0003(13) -0.0012(13) 0.0049(13)
C6 0.0080(15) 0.0136(16) 0.0201(16) 0.0028(13) 0.0030(12) 0.0008(12)
C10 0.027(2) 0.035(2) 0.0159(17) -0.0029(16) -0.0122(15) 0.0112(18)
C2 0.0181(17) 0.0151(18) 0.0190(16) 0.0007(13) -0.0051(13) -0.0047(14)
C8 0.0155(17) 0.0123(16) 0.0243(18) 0.0012(14) -0.0007(13) 0.0007(14)
C3 0.0127(16) 0.0110(16) 0.0276(19) 0.0023(14) -0.0049(14) -0.0033(13)
C11 0.026(2) 0.0210(19) 0.0234(19) 0.0056(15) -0.0047(15) 0.0031(16)
C13 0.0197(18) 0.0079(15) 0.0216(17) 0.0023(13) -0.0010(14) 0.0032(14)

loop_
_atom_type_symbol
_atom_type_description
_atom_type_scat_dispersion_real
_atom_type_scat_dispersion_imag
_atom_type_scat_source
C C 0.0033 0.0016 'International Tables Vol C Tables 4.2.6.8 and 6.1.1.4'
H H 0.0000 0.0000 'International Tables Vol C Tables 4.2.6.8 and 6.1.1.4'
N N 0.0061 0.0033 'International Tables Vol C Tables 4.2.6.8 and 6.1.1.4'
O O 0.0106 0.0060 'International Tables Vol C Tables 4.2.6.8 and 6.1.1.4'

loop_
_geom_angle_atom_site_label_1
_geom_angle_atom_site_label_2
_geom_angle_atom_site_label_3
_geom_angle
C4 O1 N1 108.2(3)
C13 N3 C6 117.6(3)
C14 N2 C13 114.8(3)
C14 C5 C6 116.0(3)
C14 C5 C4 119.4(3)
C6 C5 C4 124.4(3)
C2 N1 O1 105.8(3)
C11 C12 C7 119.9(3)
C10 C9 C8 119.9(3)
N2 C14 C5 123.9(3)
C3 C4 O1 109.8(3)
C3 C4 C5 133.6(3)
O1 C4 C5 116.4(3)
C8 C7 C12 119.3(3)
C8 C7 C6 119.3(3)
C12 C7 C6 121.2(3)
N3 C6 C5 120.1(3)
N3 C6 C7 115.2(3)
C5 C6 C7 124.7(3)
C9 C10 C11 120.3(3)
N1 C2 C3 111.6(3)
N1 C2 C1 121.0(3)
C3 C2 C1 127.4(3)
C9 C8 C7 120.3(3)
C4 C3 C2 104.7(3)
C12 C11 C10 120.3(4)
N2 C13 N3 127.2(3)

loop_
_geom_bond_atom_site_label_1
_geom_bond_atom_site_label_2
_geom_bond_distance
O1 C4 1.346(4)
O1 N1 1.408(4)
N3 C13 1.329(4)
N3 C6 1.338(4)
N2 C14 1.325(4)
N2 C13 1.326(4)
C5 C14 1.394(5)
C5 C6 1.404(5)
C5 C4 1.457(5)
N1 C2 1.293(5)
C12 C11 1.379(5)
C12 C7 1.392(5)
C9 C10 1.373(6)
C9 C8 1.383(5)
C1 C2 1.493(5)
C4 C3 1.340(5)
C7 C8 1.389(5)
C7 C6 1.486(5)
C10 C11 1.382(6)
C2 C3 1.414(5)

loop_
_cod_related_entry_id
_cod_related_entry_database
_cod_related_entry_code
1 ChemSpider 28415754
